data_7222290
loop_
_publ_author_name
'Zhang, Jing'
'Sun, Jing'
'Yan, Chao Guo'

_publ_section_title
;
 Efficient synthesis of functionalized spiro[indoline-3,4'-pyridines] and
 spiro[indene-2,4'-pyridines] via three-component reaction
;
_journal_name_full 'RSC Adv.'
_journal_paper_doi 10.1039/C5RA15139B
_journal_year 2015
_chemical_formula_moiety 'C35 H29 Cl N4 O5'
_chemical_formula_sum 'C35 H29 Cl N4 O5'
_chemical_formula_weight 621.07
_chemical_name_systematic
; 
 ? 
;
_space_group_IT_number 14
_symmetry_cell_setting monoclinic
_symmetry_space_group_name_Hall '-P 2ybc'
_symmetry_space_group_name_H-M 'P 1 21/c 1'
_atom_sites_solution_hydrogens geom
_atom_sites_solution_primary direct
_atom_sites_solution_secondary difmap
_audit_block_doi 10.5517/cc1j93tr
_audit_creation_method SHELXL-97
_audit_update_record
;
2015-06-26 deposited with the CCDC.
2015-09-24 downloaded from the CCDC.
;
_cell_angle_alpha 90.00
_cell_angle_beta 103.488(5)
_cell_angle_gamma 90.00
_cell_formula_units_Z 4
_cell_length_a 8.2071(13)
_cell_length_b 27.176(4)
_cell_length_c 14.260(2)
_cell_measurement_reflns_used 9954
_cell_measurement_temperature 296(2)
_cell_measurement_theta_max 26.28
_cell_measurement_theta_min 2.55
_cell_volume 3092.8(8)
_computing_cell_refinement 'Bruker SMART'
_computing_data_collection 'Bruker SMART'
_computing_data_reduction 'Bruker SAINT'
_computing_molecular_graphics 'Bruker SHELXTL'
_computing_publication_material 'Bruker SHELXTL'
_computing_structure_refinement 'SHELXL-97 (Sheldrick, 2008)'
_computing_structure_solution 'SHELXS-97 (Sheldrick, 2008)'
_diffrn_ambient_temperature 296(2)
_diffrn_measured_fraction_theta_full 0.985
_diffrn_measured_fraction_theta_max 0.985
_diffrn_measurement_device_type 'CCD area detector'
_diffrn_measurement_method 'phi and omega scans'
_diffrn_radiation_monochromator graphite
_diffrn_radiation_source 'fine-focus sealed tube'
_diffrn_radiation_type MoK\a
_diffrn_radiation_wavelength 0.71073
_diffrn_reflns_av_R_equivalents 0.0439
_diffrn_reflns_av_sigmaI/netI 0.0496
_diffrn_reflns_limit_h_max 10
_diffrn_reflns_limit_h_min -9
_diffrn_reflns_limit_k_max 28
_diffrn_reflns_limit_k_min -35
_diffrn_reflns_limit_l_max 18
_diffrn_reflns_limit_l_min -18
_diffrn_reflns_number 30424
_diffrn_reflns_theta_full 27.61
_diffrn_reflns_theta_max 27.61
_diffrn_reflns_theta_min 1.50
_exptl_absorpt_coefficient_mu 0.173
_exptl_absorpt_correction_T_max 0.966
_exptl_absorpt_correction_T_min 0.940
_exptl_absorpt_correction_type multi-scan
_exptl_absorpt_process_details sadabs
_exptl_crystal_colour colorless
_exptl_crystal_density_diffrn 1.334
_exptl_crystal_density_meas 0
_exptl_crystal_density_method 'not measured'
_exptl_crystal_description block
_exptl_crystal_F_000 1296
_exptl_crystal_size_max 0.36
_exptl_crystal_size_mid 0.24
_exptl_crystal_size_min 0.20
_refine_diff_density_max 0.476
_refine_diff_density_min -0.525
_refine_diff_density_rms 0.118
_refine_ls_extinction_method none
_refine_ls_goodness_of_fit_ref 1.052
_refine_ls_hydrogen_treatment constr
_refine_ls_matrix_type full
_refine_ls_number_parameters 409
_refine_ls_number_reflns 7088
_refine_ls_number_restraints 0
_refine_ls_restrained_S_all 1.052
_refine_ls_R_factor_all 0.1027
_refine_ls_R_factor_gt 0.0531
_refine_ls_shift/su_max 0.000
_refine_ls_shift/su_mean 0.000
_refine_ls_structure_factor_coef Fsqd
_refine_ls_weighting_details 'calc w=1/[\s^2^(Fo^2^)+(0.0868P)^2^+0.1864P] where P=(Fo^2^+2Fc^2^)/3'
_refine_ls_weighting_scheme calc
_refine_ls_wR_factor_gt 0.1341
_refine_ls_wR_factor_ref 0.1584
_reflns_number_gt 4438
_reflns_number_total 7088
_reflns_threshold_expression >2sigma(I)
_cod_data_source_file c5ra15139b2.cif
_cod_data_source_block 3g
_cod_depositor_comments
;
The following automatic conversions were performed:

'_symmetry_cell_setting' value 'Monoclinic' changed to 'monoclinic'
according to
/usr/data/users/saulius/crontab/automatic-downloads/rss-feeds/RSC/lib/dictionaries/cif_core.dic
dictionary named 'cif_core.dic' version 2.4.2 from 2011-04-26.

Automatic conversion script
Id: cif_fix_values 3271 2015-04-21 07:52:19Z andrius 
;
_cod_original_sg_symbol_H-M 'P 21/c'
_cod_database_code 7222290

loop_
_symmetry_equiv_pos_as_xyz
'x, y, z'
'-x, y+1/2, -z+1/2'
'-x, -y, -z'
'x, -y-1/2, z-1/2'

loop_
_atom_site_label
_atom_site_type_symbol
_atom_site_fract_x
_atom_site_fract_y
_atom_site_fract_z
_atom_site_U_iso_or_equiv
_atom_site_adp_type
_atom_site_occupancy
_atom_site_symmetry_multiplicity
_atom_site_calc_flag
_atom_site_refinement_flags
C1 C 0.4993(5) 0.27124(11) 0.4305(2) 0.1007(11) Uani 1 1 d .
H1A H 0.5614 0.2837 0.4914 0.151 Uiso 1 1 calc R
H1B H 0.4403 0.2978 0.3928 0.151 Uiso 1 1 calc R
H1C H 0.5749 0.2565 0.3966 0.151 Uiso 1 1 calc R
C2 C 0.3758(4) 0.23337(8) 0.44727(19) 0.0694(7) Uani 1 1 d .
H2A H 0.3108 0.2216 0.3856 0.083 Uiso 1 1 calc R
H2B H 0.2991 0.2485 0.4812 0.083 Uiso 1 1 calc R
C3 C 0.4624(3) 0.19034(7) 0.50537(15) 0.0477(5) Uani 1 1 d .
H3A H 0.5276 0.1728 0.4675 0.057 Uiso 1 1 calc R
H3B H 0.5393 0.2027 0.5628 0.057 Uiso 1 1 calc R
C4 C 0.3077(2) 0.15600(6) 0.62142(13) 0.0366(4) Uani 1 1 d .
C5 C 0.1603(2) 0.11984(6) 0.61738(12) 0.0334(4) Uani 1 1 d .
C6 C 0.1423(2) 0.09733(6) 0.51736(12) 0.0356(4) Uani 1 1 d .
C7 C 0.0441(3) 0.05970(7) 0.47112(15) 0.0450(5) Uani 1 1 d .
H7 H -0.0304 0.0435 0.5007 0.054 Uiso 1 1 calc R
C8 C 0.0580(3) 0.04614(7) 0.37924(15) 0.0514(5) Uani 1 1 d .
H8 H -0.0061 0.0202 0.3478 0.062 Uiso 1 1 calc R
C9 C 0.1647(3) 0.07052(8) 0.33468(15) 0.0529(6) Uani 1 1 d .
H9 H 0.1698 0.0615 0.2725 0.064 Uiso 1 1 calc R
C10 C 0.2655(3) 0.10838(7) 0.38072(14) 0.0472(5) Uani 1 1 d .
H10 H 0.3394 0.1247 0.3510 0.057 Uiso 1 1 calc R
C11 C 0.2520(2) 0.12081(6) 0.47178(13) 0.0373(4) Uani 1 1 d .
C12 C 0.0007(2) 0.15183(6) 0.61952(12) 0.0349(4) Uani 1 1 d .
C13 C -0.0117(3) 0.19420(7) 0.55337(14) 0.0419(5) Uani 1 1 d .
C14 C -0.1514(3) 0.12180(7) 0.58741(14) 0.0415(5) Uani 1 1 d .
C15 C -0.3958(3) 0.28487(7) 0.71475(13) 0.0434(5) Uani 1 1 d .
H15 H -0.4384 0.2532 0.7024 0.052 Uiso 1 1 calc R
C16 C -0.5021(3) 0.32428(8) 0.70388(14) 0.0476(5) Uani 1 1 d .
C17 C -0.4462(3) 0.37169(8) 0.72302(16) 0.0552(6) Uani 1 1 d .
H17 H -0.5208 0.3980 0.7144 0.066 Uiso 1 1 calc R
C18 C -0.2786(3) 0.37909(7) 0.75499(18) 0.0617(6) Uani 1 1 d .
H18 H -0.2380 0.4108 0.7698 0.074 Uiso 1 1 calc R
C19 C -0.1684(3) 0.34026(7) 0.76572(16) 0.0527(5) Uani 1 1 d .
H19 H -0.0542 0.3462 0.7877 0.063 Uiso 1 1 calc R
C20 C -0.2243(3) 0.29235(6) 0.74432(13) 0.0386(4) Uani 1 1 d .
C21 C -0.1020(2) 0.25287(6) 0.74925(14) 0.0408(5) Uani 1 1 d .
H21 H 0.0098 0.2620 0.7703 0.049 Uiso 1 1 calc R
C22 C -0.1297(2) 0.20577(6) 0.72763(13) 0.0386(4) Uani 1 1 d .
H22 H -0.2394 0.1943 0.7137 0.046 Uiso 1 1 calc R
C23 C 0.0075(2) 0.17050(6) 0.72466(13) 0.0368(4) Uani 1 1 d .
H23 H 0.1149 0.1872 0.7489 0.044 Uiso 1 1 calc R
C24 C -0.0970(3) 0.12494(7) 0.85357(13) 0.0401(5) Uani 1 1 d .
C25 C -0.0351(3) 0.14351(9) 0.94370(16) 0.0637(6) Uani 1 1 d .
H25 H 0.0704 0.1581 0.9592 0.076 Uiso 1 1 calc R
C26 C -0.1295(4) 0.14058(11) 1.01141(19) 0.0850(9) Uani 1 1 d .
H26 H -0.0871 0.1528 1.0732 0.102 Uiso 1 1 calc R
C27 C -0.2840(4) 0.12003(10) 0.9885(2) 0.0765(8) Uani 1 1 d .
H27 H -0.3472 0.1181 1.0347 0.092 Uiso 1 1 calc R
C28 C -0.3465(3) 0.10238(10) 0.8991(2) 0.0739(7) Uani 1 1 d .
H28 H -0.4532 0.0886 0.8835 0.089 Uiso 1 1 calc R
C29 C -0.2527(3) 0.10467(9) 0.83041(17) 0.0614(6) Uani 1 1 d .
H29 H -0.2957 0.0924 0.7687 0.074 Uiso 1 1 calc R
C30 C 0.1043(2) 0.08781(6) 0.77291(13) 0.0364(4) Uani 1 1 d .
C31 C 0.1134(3) 0.04825(7) 0.84874(14) 0.0428(5) Uani 1 1 d .
C32 C 0.2546(5) 0.02333(13) 1.0039(2) 0.1052(11) Uani 1 1 d .
H32A H 0.1620 0.0263 1.0340 0.158 Uiso 1 1 calc R
H32B H 0.3572 0.0302 1.0503 0.158 Uiso 1 1 calc R
H32C H 0.2582 -0.0095 0.9795 0.158 Uiso 1 1 calc R
C33 C 0.1868(2) 0.08384(6) 0.70101(13) 0.0348(4) Uani 1 1 d .
C34 C 0.3063(3) 0.04346(6) 0.70634(14) 0.0402(5) Uani 1 1 d .
C35 C 0.5141(3) 0.00819(9) 0.6397(2) 0.0712(7) Uani 1 1 d .
H35A H 0.5838 0.0028 0.7030 0.107 Uiso 1 1 calc R
H35B H 0.5832 0.0161 0.5959 0.107 Uiso 1 1 calc R
H35C H 0.4508 -0.0210 0.6181 0.107 Uiso 1 1 calc R
Cl1 Cl -0.71641(8) 0.31399(3) 0.66403(5) 0.0807(2) Uani 1 1 d .
N1 N 0.3460(2) 0.15617(5) 0.53388(11) 0.0388(4) Uani 1 1 d .
N2 N -0.0214(3) 0.22676(7) 0.50337(15) 0.0672(6) Uani 1 1 d .
N3 N -0.2689(3) 0.09887(7) 0.56429(15) 0.0639(5) Uani 1 1 d .
N4 N 0.0039(2) 0.12641(5) 0.78303(10) 0.0390(4) Uani 1 1 d .
O1 O 0.37273(18) 0.18089(5) 0.69062(10) 0.0501(4) Uani 1 1 d .
O2 O 0.0176(2) 0.01473(5) 0.84053(11) 0.0614(4) Uani 1 1 d .
O3 O 0.2342(2) 0.05821(6) 0.92486(10) 0.0581(4) Uani 1 1 d .
O4 O 0.3222(2) 0.00955(5) 0.76190(12) 0.0629(5) Uani 1 1 d .
O5 O 0.40116(18) 0.04842(5) 0.64295(11) 0.0530(4) Uani 1 1 d .

loop_
_atom_site_aniso_label
_atom_site_aniso_U_11
_atom_site_aniso_U_22
_atom_site_aniso_U_33
_atom_site_aniso_U_23
_atom_site_aniso_U_13
_atom_site_aniso_U_12
C1 0.150(3) 0.0777(18) 0.0762(18) 0.0134(15) 0.0300(19) -0.051(2)
C2 0.0810(19) 0.0553(13) 0.0716(16) 0.0118(12) 0.0170(13) -0.0119(13)
C3 0.0472(13) 0.0489(11) 0.0488(12) 0.0039(10) 0.0148(10) -0.0128(10)
C4 0.0428(11) 0.0302(9) 0.0365(10) 0.0014(8) 0.0086(9) 0.0013(8)
C5 0.0396(11) 0.0273(8) 0.0340(9) -0.0001(7) 0.0101(8) -0.0003(8)
C6 0.0438(11) 0.0286(9) 0.0359(10) -0.0002(8) 0.0119(8) 0.0026(8)
C7 0.0516(13) 0.0348(10) 0.0499(12) -0.0065(9) 0.0142(10) -0.0028(9)
C8 0.0591(14) 0.0416(11) 0.0512(12) -0.0162(10) 0.0082(11) 0.0018(10)
C9 0.0630(15) 0.0532(12) 0.0435(11) -0.0101(10) 0.0141(11) 0.0093(11)
C10 0.0532(13) 0.0500(11) 0.0430(11) 0.0003(10) 0.0205(10) 0.0074(10)
C11 0.0394(11) 0.0335(9) 0.0397(10) 0.0007(8) 0.0107(8) 0.0034(8)
C12 0.0402(11) 0.0292(8) 0.0361(10) 0.0003(8) 0.0104(8) 0.0000(8)
C13 0.0447(12) 0.0369(10) 0.0446(11) 0.0021(9) 0.0112(9) 0.0061(9)
C14 0.0443(13) 0.0386(10) 0.0425(11) -0.0038(9) 0.0121(9) 0.0032(10)
C15 0.0477(13) 0.0392(10) 0.0451(11) -0.0085(9) 0.0144(9) 0.0001(9)
C16 0.0474(13) 0.0576(13) 0.0393(11) -0.0047(9) 0.0129(9) 0.0086(10)
C17 0.0667(17) 0.0461(12) 0.0576(13) -0.0003(10) 0.0241(12) 0.0176(11)
C18 0.0725(18) 0.0314(10) 0.0840(17) -0.0110(11) 0.0241(14) -0.0005(11)
C19 0.0514(14) 0.0379(11) 0.0683(14) -0.0082(10) 0.0133(11) -0.0052(10)
C20 0.0458(12) 0.0324(9) 0.0395(10) -0.0059(8) 0.0135(9) -0.0001(9)
C21 0.0401(11) 0.0359(10) 0.0467(11) -0.0057(8) 0.0111(9) -0.0015(8)
C22 0.0395(11) 0.0349(10) 0.0419(10) -0.0036(8) 0.0106(9) 0.0000(8)
C23 0.0417(11) 0.0305(9) 0.0389(10) -0.0030(8) 0.0108(8) -0.0001(8)
C24 0.0461(12) 0.0382(10) 0.0388(10) 0.0007(8) 0.0154(9) 0.0047(9)
C25 0.0643(16) 0.0795(16) 0.0518(13) -0.0186(12) 0.0224(12) -0.0117(13)
C26 0.098(2) 0.111(2) 0.0571(15) -0.0253(15) 0.0405(16) -0.0108(19)
C27 0.089(2) 0.0835(18) 0.0739(18) 0.0141(15) 0.0540(17) 0.0216(16)
C28 0.0552(16) 0.0915(19) 0.0830(19) 0.0110(16) 0.0325(14) -0.0075(14)
C29 0.0571(15) 0.0764(16) 0.0527(13) -0.0038(12) 0.0168(12) -0.0128(13)
C30 0.0411(11) 0.0296(9) 0.0390(10) 0.0006(8) 0.0104(9) -0.0020(8)
C31 0.0497(13) 0.0385(10) 0.0443(11) 0.0010(9) 0.0194(10) 0.0027(10)
C32 0.121(3) 0.118(2) 0.0701(18) 0.0545(18) 0.0079(18) 0.003(2)
C33 0.0393(11) 0.0288(9) 0.0381(10) 0.0039(8) 0.0126(8) 0.0012(8)
C34 0.0486(12) 0.0307(9) 0.0437(11) 0.0029(9) 0.0155(9) 0.0015(8)
C35 0.0731(17) 0.0600(14) 0.0941(19) 0.0085(13) 0.0466(15) 0.0249(13)
Cl1 0.0479(4) 0.1002(5) 0.0886(5) -0.0197(4) 0.0052(3) 0.0145(3)
N1 0.0398(9) 0.0369(8) 0.0419(9) 0.0028(7) 0.0139(7) -0.0040(7)
N2 0.0817(15) 0.0521(11) 0.0688(13) 0.0218(10) 0.0195(11) 0.0147(10)
N3 0.0509(12) 0.0608(12) 0.0782(14) -0.0127(10) 0.0111(10) -0.0100(10)
N4 0.0479(10) 0.0342(8) 0.0390(8) 0.0021(7) 0.0188(7) 0.0043(7)
O1 0.0562(9) 0.0488(8) 0.0445(8) -0.0079(7) 0.0098(7) -0.0164(7)
O2 0.0774(11) 0.0455(8) 0.0666(10) 0.0071(7) 0.0278(9) -0.0121(8)
O3 0.0651(11) 0.0628(9) 0.0450(9) 0.0127(7) 0.0102(8) 0.0033(8)
O4 0.0804(12) 0.0466(8) 0.0723(10) 0.0230(8) 0.0395(9) 0.0227(8)
O5 0.0534(9) 0.0491(8) 0.0662(9) 0.0144(7) 0.0334(8) 0.0154(7)

loop_
_atom_type_symbol
_atom_type_description
_atom_type_scat_dispersion_real
_atom_type_scat_dispersion_imag
_atom_type_scat_source
C C 0.0033 0.0016 'International Tables Vol C Tables 4.2.6.8 and 6.1.1.4'
H H 0.0000 0.0000 'International Tables Vol C Tables 4.2.6.8 and 6.1.1.4'
N N 0.0061 0.0033 'International Tables Vol C Tables 4.2.6.8 and 6.1.1.4'
O O 0.0106 0.0060 'International Tables Vol C Tables 4.2.6.8 and 6.1.1.4'
Cl Cl 0.1484 0.1585 'International Tables Vol C Tables 4.2.6.8 and 6.1.1.4'

loop_
_geom_angle_atom_site_label_1
_geom_angle_atom_site_label_2
_geom_angle_atom_site_label_3
_geom_angle
C2 C1 H1A 109.5
C2 C1 H1B 109.5
H1A C1 H1B 109.5
C2 C1 H1C 109.5
H1A C1 H1C 109.5
H1B C1 H1C 109.5
C1 C2 C3 111.6(2)
C1 C2 H2A 109.3
C3 C2 H2A 109.3
C1 C2 H2B 109.3
C3 C2 H2B 109.3
H2A C2 H2B 108.0
N1 C3 C2 113.04(18)
N1 C3 H3A 109.0
C2 C3 H3A 109.0
N1 C3 H3B 109.0
C2 C3 H3B 109.0
H3A C3 H3B 107.8
O1 C4 N1 126.46(17)
O1 C4 C5 125.16(17)
N1 C4 C5 108.34(15)
C33 C5 C6 116.13(14)
C33 C5 C4 114.33(15)
C6 C5 C4 101.15(14)
C33 C5 C12 107.90(14)
C6 C5 C12 109.80(14)
C4 C5 C12 107.10(13)
C7 C6 C11 119.45(17)
C7 C6 C5 131.73(17)
C11 C6 C5 108.81(15)
C6 C7 C8 118.85(19)
C6 C7 H7 120.6
C8 C7 H7 120.6
C9 C8 C7 120.74(19)
C9 C8 H8 119.6
C7 C8 H8 119.6
C8 C9 C10 121.05(19)
C8 C9 H9 119.5
C10 C9 H9 119.5
C11 C10 C9 117.41(19)
C11 C10 H10 121.3
C9 C10 H10 121.3
C10 C11 C6 122.47(18)
C10 C11 N1 127.58(17)
C6 C11 N1 109.91(16)
C14 C12 C13 107.86(16)
C14 C12 C23 108.36(15)
C13 C12 C23 109.85(14)
C14 C12 C5 109.61(14)
C13 C12 C5 110.55(15)
C23 C12 C5 110.55(14)
N2 C13 C12 179.5(2)
N3 C14 C12 178.8(2)
C16 C15 C20 119.67(18)
C16 C15 H15 120.2
C20 C15 H15 120.2
C15 C16 C17 122.5(2)
C15 C16 Cl1 118.72(17)
C17 C16 Cl1 118.76(17)
C18 C17 C16 118.1(2)
C18 C17 H17 121.0
C16 C17 H17 121.0
C17 C18 C19 120.8(2)
C17 C18 H18 119.6
C19 C18 H18 119.6
C18 C19 C20 121.3(2)
C18 C19 H19 119.4
C20 C19 H19 119.4
C15 C20 C19 117.64(18)
C15 C20 C21 123.02(16)
C19 C20 C21 119.27(18)
C22 C21 C20 128.35(19)
C22 C21 H21 115.8
C20 C21 H21 115.8
C21 C22 C23 122.68(18)
C21 C22 H22 118.7
C23 C22 H22 118.7
N4 C23 C22 113.31(15)
N4 C23 C12 106.11(13)
C22 C23 C12 112.11(15)
N4 C23 H23 108.4
C22 C23 H23 108.4
C12 C23 H23 108.4
C29 C24 C25 120.1(2)
C29 C24 N4 120.06(18)
C25 C24 N4 119.83(19)
C24 C25 C26 119.6(2)
C24 C25 H25 120.2
C26 C25 H25 120.2
C27 C26 C25 120.3(3)
C27 C26 H26 119.9
C25 C26 H26 119.9
C28 C27 C26 120.2(2)
C28 C27 H27 119.9
C26 C27 H27 119.9
C27 C28 C29 120.2(3)
C27 C28 H28 119.9
C29 C28 H28 119.9
C24 C29 C28 119.6(2)
C24 C29 H29 120.2
C28 C29 H29 120.2
C33 C30 N4 124.14(16)
C33 C30 C31 122.18(16)
N4 C30 C31 113.66(15)
O2 C31 O3 126.26(19)
O2 C31 C30 123.46(19)
O3 C31 C30 110.18(17)
O3 C32 H32A 109.5
O3 C32 H32B 109.5
H32A C32 H32B 109.5
O3 C32 H32C 109.5
H32A C32 H32C 109.5
H32B C32 H32C 109.5
C30 C33 C34 117.82(16)
C30 C33 C5 122.45(16)
C34 C33 C5 119.73(15)
O4 C34 O5 122.30(17)
O4 C34 C33 125.32(18)
O5 C34 C33 112.37(15)
O5 C35 H35A 109.5
O5 C35 H35B 109.5
H35A C35 H35B 109.5
O5 C35 H35C 109.5
H35A C35 H35C 109.5
H35B C35 H35C 109.5
C4 N1 C11 111.44(15)
C4 N1 C3 124.54(16)
C11 N1 C3 123.94(15)
C30 N4 C24 120.76(14)
C30 N4 C23 118.50(14)
C24 N4 C23 120.65(14)
C31 O3 C32 115.7(2)
C34 O5 C35 115.32(16)

loop_
_geom_bond_atom_site_label_1
_geom_bond_atom_site_label_2
_geom_bond_distance
C1 C2 1.502(4)
C1 H1A 0.9600
C1 H1B 0.9600
C1 H1C 0.9600
C2 C3 1.511(3)
C2 H2A 0.9700
C2 H2B 0.9700
C3 N1 1.456(2)
C3 H3A 0.9700
C3 H3B 0.9700
C4 O1 1.213(2)
C4 N1 1.357(2)
C4 C5 1.549(3)
C5 C33 1.518(2)
C5 C6 1.527(2)
C5 C12 1.578(3)
C6 C7 1.372(3)
C6 C11 1.383(3)
C7 C8 1.391(3)
C7 H7 0.9300
C8 C9 1.368(3)
C8 H8 0.9300
C9 C10 1.386(3)
C9 H9 0.9300
C10 C11 1.371(3)
C10 H10 0.9300
C11 N1 1.409(2)
C12 C14 1.472(3)
C12 C13 1.477(3)
C12 C23 1.571(2)
C13 N2 1.127(2)
C14 N3 1.131(3)
C15 C16 1.367(3)
C15 C20 1.387(3)
C15 H15 0.9300
C16 C17 1.373(3)
C16 Cl1 1.740(2)
C17 C18 1.360(3)
C17 H17 0.9300
C18 C19 1.375(3)
C18 H18 0.9300
C19 C20 1.391(3)
C19 H19 0.9300
C20 C21 1.460(3)
C21 C22 1.324(3)
C21 H21 0.9300
C22 C23 1.487(3)
C22 H22 0.9300
C23 N4 1.463(2)
C23 H23 0.9800
C24 C29 1.359(3)
C24 C25 1.364(3)
C24 N4 1.445(2)
C25 C26 1.374(3)
C25 H25 0.9300
C26 C27 1.354(4)
C26 H26 0.9300
C27 C28 1.347(4)
C27 H27 0.9300
C28 C29 1.381(3)
C28 H28 0.9300
C29 H29 0.9300
C30 C33 1.358(3)
C30 N4 1.363(2)
C30 C31 1.514(3)
C31 O2 1.191(2)
C31 O3 1.316(2)
C32 O3 1.452(3)
C32 H32A 0.9600
C32 H32B 0.9600
C32 H32C 0.9600
C33 C34 1.462(3)
C34 O4 1.202(2)
C34 O5 1.330(2)
C35 O5 1.441(2)
C35 H35A 0.9600
C35 H35B 0.9600
C35 H35C 0.9600
